data_4336569
loop_
_publ_author_name
'Sivaraman Jagadeesan'
'Vimalkumar Balasubramanian'
'Patric Baumann'
'Markus Neuburger'
'Daniel H\"aussinger'
'Cornelia G. Palivan'

_publ_section_title
;
 Water-Soluble Co(III) Complexes of Substituted Phenanthrolines with Cell
 Selective Anticancer Activity
;
_journal_name_full 'Inorganic Chemistry'
_journal_page_first 12535
_journal_page_last 12544
_journal_paper_doi 10.1021/ic4016228
_journal_volume 52
_journal_year 2013
_chemical_formula_moiety 'C34 H35 Cl Co N5, 2(F6 P), C2 H3 N'
_chemical_formula_sum 'C36 H38 Cl Co F12 N6 P2'
_chemical_formula_weight 939.05
_space_group_IT_number 2
_symmetry_cell_setting triclinic
_symmetry_space_group_name_Hall '-P 1'
_symmetry_space_group_name_H-M 'P -1'
_atom_sites_solution_hydrogens difmap
_atom_sites_solution_primary other
_cell_angle_alpha 82.461(2)
_cell_angle_beta 74.585(2)
_cell_angle_gamma 87.786(2)
_cell_formula_units_Z 2
_cell_length_a 11.4980(5)
_cell_length_b 12.8791(6)
_cell_length_c 13.5151(6)
_cell_measurement_reflns_used 9913
_cell_measurement_temperature 123
_cell_measurement_theta_max 34
_cell_measurement_theta_min 3
_cell_volume 1912.68(15)
_computing_cell_refinement 'DENZO/SCALEPACK (Otwinowski & Minor, 1997)'
_computing_data_collection 'COLLECT (Nonius, 2001).'
_computing_data_reduction 'DENZO/SCALEPACK (Otwinowski & Minor, 1997)'
_computing_molecular_graphics 'CAMERON (Watkin et al., 1996)'
_computing_publication_material 'CRYSTALS (Betteridge et al., 2003)'
_computing_structure_refinement 'CRYSTALS (Betteridge et al., 2003)'
_computing_structure_solution 'Superflip (Palatinus & Chapuis, 2007)'
_diffrn_ambient_temperature 123
_diffrn_measured_fraction_theta_full 0.995
_diffrn_measured_fraction_theta_max 0.995
_diffrn_measurement_device Area
_diffrn_measurement_device_type 'Nonius KappaCCD'
_diffrn_measurement_method '\f & \w scans'
_diffrn_radiation_monochromator graphite
_diffrn_radiation_type 'Mo K\a'
_diffrn_radiation_wavelength 0.71073
_diffrn_reflns_av_R_equivalents 0.028
_diffrn_reflns_limit_h_max 16
_diffrn_reflns_limit_h_min -16
_diffrn_reflns_limit_k_max 18
_diffrn_reflns_limit_k_min -18
_diffrn_reflns_limit_l_max 19
_diffrn_reflns_limit_l_min -19
_diffrn_reflns_number 40344
_diffrn_reflns_theta_full 30.032
_diffrn_reflns_theta_max 30.032
_diffrn_reflns_theta_min 1.575
_diffrn_standards_number 0
_exptl_absorpt_coefficient_mu 0.699
_exptl_absorpt_correction_T_max 0.98
_exptl_absorpt_correction_T_min 0.92
_exptl_absorpt_correction_type multi-scan
_exptl_absorpt_process_details 'DENZO/SCALEPACK (Otwinowski & Minor, 1997)'
_exptl_crystal_colour colourless
_exptl_crystal_density_diffrn 1.630
_exptl_crystal_description plate
_exptl_crystal_F_000 956
_exptl_crystal_size_max 0.190
_exptl_crystal_size_mid 0.110
_exptl_crystal_size_min 0.030
_refine_diff_density_max 0.62
_refine_diff_density_min -0.75
_refine_ls_extinction_method none
_refine_ls_goodness_of_fit_ref 1.0912
_refine_ls_hydrogen_treatment constr
_refine_ls_matrix_type full
_refine_ls_number_parameters 523
_refine_ls_number_reflns 7638
_refine_ls_number_restraints 0
_refine_ls_R_factor_all 0.0567
_refine_ls_R_factor_gt 0.0399
_refine_ls_shift/su_max 0.0007453
_refine_ls_shift/su_mean 0.0000328
_refine_ls_structure_factor_coef F
_refine_ls_weighting_details
;
 Method, part 1, Chebychev polynomial, (Watkin, 1994, Prince, 1982) 
 [weight] = 1.0/[A~0~*T~0~(x)+A~1~*T~1~(x) ... +A~n-1~]*T~n-1~(x)] 
 where A~i~ are the Chebychev coefficients listed below and x= Fcalc/Fmax 
 Method = Robust Weighting (Prince, 1982) 
 W = [weight] * [1-(deltaF/6*sigmaF)^2^]^2^ 
 A~i~ are: 
 0.216 0.187 0.808E-01 
;
_refine_ls_weighting_scheme calc
_refine_ls_wR_factor_all 0.0691
_refine_ls_wR_factor_gt 0.0415
_refine_ls_wR_factor_ref 0.0394
_reflns_limit_h_max 16
_reflns_limit_h_min -15
_reflns_limit_k_max 18
_reflns_limit_k_min -17
_reflns_limit_l_max 19
_reflns_limit_l_min 0
_reflns_number_gt 8484
_reflns_number_total 11139
_reflns_threshold_expression I>2.0\s(I)
_oxford_diffrn_Wilson_B_factor 0.00
_oxford_diffrn_Wilson_scale 0.00
_oxford_refine_ls_r_factor_ref 0.0367
_oxford_refine_ls_scale 0.12064(12)
_oxford_reflns_number_all 11113
_oxford_reflns_threshold_expression_ref I>3.0\s(I)
_cod_data_source_file ic4016228_si_003_1.cif
_cod_data_source_block 1
_cod_original_formula_sum 'C36 H38 Cl1 Co1 F12 N6 P2'
_cod_database_code 4336569

loop_
_symmetry_equiv_pos_as_xyz
x,y,z
-x,-y,-z

loop_
_atom_site_label
_atom_site_type_symbol
_atom_site_fract_x
_atom_site_fract_y
_atom_site_fract_z
_atom_site_U_iso_or_equiv
_atom_site_occupancy
_atom_site_adp_type
_atom_site_refinement_flags_posn
Co1 Co 0.84589(2) 0.172065(18) 0.145855(18) 0.0150 1.0000 Uani .
Cl1 Cl 0.99492(4) 0.16164(3) 0.00320(3) 0.0216 1.0000 Uani .
N1 N 0.91894(13) 0.29193(11) 0.17520(11) 0.0170 1.0000 Uani .
N2 N 0.77114(13) 0.27458(12) 0.06469(11) 0.0170 1.0000 Uani .
N3 N 0.71940(14) 0.18003(11) 0.27379(12) 0.0178 1.0000 Uani .
N4 N 0.91700(13) 0.06992(11) 0.23236(11) 0.0171 1.0000 Uani .
N5 N 0.76248(14) 0.05654(12) 0.12065(12) 0.0204 1.0000 Uani .
C1 C 0.99244(16) 0.29630(14) 0.23561(14) 0.0197 1.0000 Uani .
C2 C 1.02954(16) 0.39105(15) 0.25827(14) 0.0212 1.0000 Uani .
C3 C 0.99368(17) 0.48570(15) 0.21225(14) 0.0215 1.0000 Uani .
C4 C 0.91945(16) 0.48193(14) 0.14387(14) 0.0192 1.0000 Uani .
C5 C 0.88244(15) 0.38373(13) 0.13037(13) 0.0170 1.0000 Uani .
C6 C 0.80358(16) 0.37400(13) 0.06743(13) 0.0174 1.0000 Uani .
C7 C 0.76311(16) 0.46186(14) 0.01269(13) 0.0196 1.0000 Uani .
C8 C 0.68615(17) 0.44443(15) -0.05034(13) 0.0214 1.0000 Uani .
C9 C 0.65517(16) 0.34196(15) -0.05359(14) 0.0211 1.0000 Uani .
C10 C 0.69930(16) 0.25923(14) 0.00551(13) 0.0195 1.0000 Uani .
C11 C 0.87782(17) 0.57176(14) 0.08676(14) 0.0222 1.0000 Uani .
C12 C 0.80440(17) 0.56233(14) 0.02464(14) 0.0219 1.0000 Uani .
C13 C 1.10247(19) 0.38485(17) 0.33614(16) 0.0279 1.0000 Uani .
C14 C 1.0288(2) 0.58849(16) 0.23657(18) 0.0300 1.0000 Uani .
C15 C 0.6394(2) 0.53413(17) -0.11219(16) 0.0284 1.0000 Uani .
C16 C 0.5762(2) 0.31429(18) -0.11864(16) 0.0299 1.0000 Uani .
C17 C 0.61871(17) 0.23685(15) 0.29109(15) 0.0216 1.0000 Uani .
C18 C 0.53332(17) 0.23164(16) 0.38752(15) 0.0236 1.0000 Uani .
C19 C 0.55260(18) 0.16367(16) 0.46973(15) 0.0243 1.0000 Uani .
C20 C 0.66006(18) 0.10276(15) 0.45336(14) 0.0224 1.0000 Uani .
C21 C 0.74016(16) 0.11429(14) 0.35432(13) 0.0183 1.0000 Uani .
C22 C 0.84719(16) 0.05325(13) 0.33175(13) 0.0185 1.0000 Uani .
C23 C 0.87558(18) -0.02098(15) 0.40726(15) 0.0240 1.0000 Uani .
C24 C 0.9794(2) -0.08453(15) 0.37747(16) 0.0266 1.0000 Uani .
C25 C 1.04543(18) -0.07094(15) 0.27472(16) 0.0242 1.0000 Uani .
C26 C 1.01274(17) 0.00794(15) 0.20492(15) 0.0216 1.0000 Uani .
C27 C 0.6928(2) 0.02959(17) 0.53093(15) 0.0299 1.0000 Uani .
C28 C 0.7938(2) -0.02944(17) 0.50916(16) 0.0300 1.0000 Uani .
C29 C 0.4232(2) 0.3010(2) 0.39792(19) 0.0350 1.0000 Uani .
C30 C 0.4649(2) 0.1548(2) 0.57466(16) 0.0334 1.0000 Uani .
C31 C 1.0128(2) -0.16736(19) 0.4539(2) 0.0399 1.0000 Uani .
C32 C 1.1510(2) -0.14031(17) 0.23547(19) 0.0333 1.0000 Uani .
C33 C 0.71235(19) -0.01653(15) 0.12100(15) 0.0253 1.0000 Uani .
C34 C 0.6465(3) -0.11075(19) 0.1227(2) 0.0453 1.0000 Uani .
H11 H 1.0205 0.2338 0.2626 0.0245 1.0000 Uiso R
H101 H 0.6780 0.1919 0.0037 0.0217 1.0000 Uiso R
H111 H 0.9025 0.6380 0.0926 0.0274 1.0000 Uiso R
H121 H 0.7804 0.6222 -0.0117 0.0256 1.0000 Uiso R
H131 H 1.1655 0.4350 0.3159 0.0419 1.0000 Uiso R
H132 H 1.0521 0.3972 0.4023 0.0421 1.0000 Uiso R
H133 H 1.1376 0.3186 0.3425 0.0421 1.0000 Uiso R
H141 H 1.1066 0.5849 0.2494 0.0453 1.0000 Uiso R
H142 H 1.0330 0.6431 0.1810 0.0458 1.0000 Uiso R
H143 H 0.9714 0.6112 0.2951 0.0462 1.0000 Uiso R
H151 H 0.6883 0.5947 -0.1245 0.0442 1.0000 Uiso R
H152 H 0.5587 0.5514 -0.0783 0.0446 1.0000 Uiso R
H153 H 0.6396 0.5156 -0.1786 0.0438 1.0000 Uiso R
H161 H 0.5671 0.2401 -0.1110 0.0450 1.0000 Uiso R
H162 H 0.4982 0.3462 -0.0974 0.0455 1.0000 Uiso R
H163 H 0.6104 0.3383 -0.1898 0.0451 1.0000 Uiso R
H171 H 0.6038 0.2810 0.2367 0.0258 1.0000 Uiso R
H261 H 1.0584 0.0176 0.1377 0.0265 1.0000 Uiso R
H271 H 0.6432 0.0215 0.5983 0.0364 1.0000 Uiso R
H281 H 0.8109 -0.0778 0.5606 0.0368 1.0000 Uiso R
H291 H 0.4286 0.3447 0.3340 0.0529 1.0000 Uiso R
H292 H 0.3525 0.2582 0.4139 0.0526 1.0000 Uiso R
H293 H 0.4180 0.3451 0.4518 0.0526 1.0000 Uiso R
H301 H 0.4586 0.0840 0.6055 0.0510 1.0000 Uiso R
H302 H 0.3853 0.1771 0.5707 0.0508 1.0000 Uiso R
H303 H 0.4917 0.1958 0.6181 0.0501 1.0000 Uiso R
H311 H 0.9816 -0.1504 0.5241 0.0603 1.0000 Uiso R
H312 H 1.0978 -0.1734 0.4394 0.0598 1.0000 Uiso R
H313 H 0.9808 -0.2331 0.4493 0.0602 1.0000 Uiso R
H321 H 1.2184 -0.1206 0.2559 0.0489 1.0000 Uiso R
H322 H 1.1308 -0.2131 0.2621 0.0505 1.0000 Uiso R
H323 H 1.1731 -0.1324 0.1617 0.0498 1.0000 Uiso R
H341 H 0.6959 -0.1489 0.0708 0.0685 1.0000 Uiso R
H342 H 0.5730 -0.0901 0.1048 0.0684 1.0000 Uiso R
H343 H 0.6308 -0.1514 0.1895 0.0684 1.0000 Uiso R
P1 P 0.73443(4) 0.39451(4) 0.53923(4) 0.0223 1.0000 Uani .
F1 F 0.68112(12) 0.45153(11) 0.64088(10) 0.0336 1.0000 Uani .
F2 F 0.60391(12) 0.40086(12) 0.51727(11) 0.0356 1.0000 Uani .
F3 F 0.78654(13) 0.33661(13) 0.43883(11) 0.0423 1.0000 Uani .
F4 F 0.86345(12) 0.38798(11) 0.56267(11) 0.0361 1.0000 Uani .
F5 F 0.69906(13) 0.28329(10) 0.60774(11) 0.0374 1.0000 Uani .
F6 F 0.76850(14) 0.50567(11) 0.47223(11) 0.0416 1.0000 Uani .
P2 P 0.36083(6) 0.12937(6) 0.15651(5) 0.0431 1.0000 Uani .
F7 F 0.4202(2) 0.0466(2) 0.22578(16) 0.1048 1.0000 Uani .
F8 F 0.4242(3) 0.2215(2) 0.1887(2) 0.1023 1.0000 Uani .
F9 F 0.30332(19) 0.21384(13) 0.08708(14) 0.0585 1.0000 Uani .
F10 F 0.30018(18) 0.04100(14) 0.11395(18) 0.0694 1.0000 Uani .
F11 F 0.2449(2) 0.1348(2) 0.24969(16) 0.0935 1.0000 Uani .
F12 F 0.47791(15) 0.11866(16) 0.06215(13) 0.0565 1.0000 Uani .
N6 N 0.7414(4) 0.7033(3) 0.2840(2) 0.0830 1.0000 Uani .
C35 C 0.6873(4) 0.6257(4) 0.2918(2) 0.0677 1.0000 Uani .
C36 C 0.6238(3) 0.5318(3) 0.2982(2) 0.0632 1.0000 Uani .
H361 H 0.5437 0.5366 0.3438 0.0965 1.0000 Uiso R
H362 H 0.6658 0.4707 0.3249 0.0957 1.0000 Uiso R
H363 H 0.6161 0.5220 0.2303 0.0959 1.0000 Uiso R

loop_
_atom_site_aniso_label
_atom_site_aniso_U_11
_atom_site_aniso_U_22
_atom_site_aniso_U_33
_atom_site_aniso_U_23
_atom_site_aniso_U_13
_atom_site_aniso_U_12
Co1 0.01596(11) 0.01430(10) 0.01507(10) -0.00190(8) -0.00490(8) 0.00027(8)
Cl1 0.0219(2) 0.0220(2) 0.01864(19) -0.00285(15) -0.00160(15) 0.00095(15)
N1 0.0163(6) 0.0169(7) 0.0178(7) -0.0027(5) -0.0042(5) -0.0002(5)
N2 0.0174(7) 0.0176(7) 0.0152(6) -0.0003(5) -0.0036(5) -0.0004(5)
N3 0.0187(7) 0.0158(6) 0.0196(7) -0.0033(5) -0.0062(6) 0.0006(5)
N4 0.0197(7) 0.0148(6) 0.0179(7) -0.0033(5) -0.0063(5) 0.0008(5)
N5 0.0211(7) 0.0192(7) 0.0207(7) -0.0001(6) -0.0068(6) 0.0014(6)
C1 0.0197(8) 0.0208(8) 0.0194(8) -0.0015(6) -0.0066(6) -0.0016(6)
C2 0.0192(8) 0.0259(9) 0.0190(8) -0.0045(7) -0.0042(6) -0.0056(7)
C3 0.0211(8) 0.0224(8) 0.0201(8) -0.0067(6) -0.0012(7) -0.0042(7)
C4 0.0203(8) 0.0180(8) 0.0175(7) -0.0035(6) -0.0011(6) -0.0012(6)
C5 0.0169(7) 0.0170(7) 0.0160(7) -0.0024(6) -0.0022(6) 0.0001(6)
C6 0.0182(7) 0.0182(8) 0.0146(7) -0.0019(6) -0.0026(6) 0.0009(6)
C7 0.0201(8) 0.0194(8) 0.0165(7) -0.0006(6) -0.0013(6) 0.0026(6)
C8 0.0210(8) 0.0253(9) 0.0148(7) 0.0013(6) -0.0018(6) 0.0045(7)
C9 0.0180(8) 0.0278(9) 0.0163(7) 0.0014(6) -0.0044(6) 0.0009(7)
C10 0.0201(8) 0.0211(8) 0.0169(8) -0.0003(6) -0.0051(6) -0.0018(6)
C11 0.0254(9) 0.0167(8) 0.0208(8) -0.0028(6) 0.0008(7) -0.0011(7)
C12 0.0254(9) 0.0174(8) 0.0185(8) 0.0005(6) 0.0002(7) 0.0031(6)
C13 0.0285(10) 0.0330(10) 0.0252(9) -0.0042(8) -0.0110(8) -0.0085(8)
C14 0.0337(11) 0.0239(9) 0.0347(11) -0.0104(8) -0.0090(9) -0.0056(8)
C15 0.0314(10) 0.0287(10) 0.0229(9) 0.0046(7) -0.0077(8) 0.0060(8)
C16 0.0302(10) 0.0378(11) 0.0244(9) 0.0046(8) -0.0152(8) -0.0053(8)
C17 0.0204(8) 0.0228(8) 0.0224(8) -0.0051(7) -0.0065(7) 0.0033(7)
C18 0.0203(8) 0.0266(9) 0.0251(9) -0.0100(7) -0.0051(7) 0.0029(7)
C19 0.0240(9) 0.0265(9) 0.0217(9) -0.0089(7) -0.0016(7) -0.0044(7)
C20 0.0262(9) 0.0219(8) 0.0180(8) -0.0042(6) -0.0030(7) -0.0027(7)
C21 0.0210(8) 0.0166(7) 0.0180(8) -0.0030(6) -0.0059(6) -0.0008(6)
C22 0.0228(8) 0.0160(7) 0.0179(8) -0.0021(6) -0.0073(6) -0.0001(6)
C23 0.0305(10) 0.0199(8) 0.0226(9) 0.0009(7) -0.0105(8) 0.0017(7)
C24 0.0340(10) 0.0193(8) 0.0293(10) -0.0002(7) -0.0149(8) 0.0041(7)
C25 0.0256(9) 0.0195(8) 0.0299(10) -0.0035(7) -0.0121(8) 0.0042(7)
C26 0.0213(8) 0.0210(8) 0.0238(9) -0.0048(7) -0.0077(7) 0.0037(6)
C27 0.0377(11) 0.0304(10) 0.0185(9) 0.0011(7) -0.0037(8) -0.0026(8)
C28 0.0402(11) 0.0273(10) 0.0204(9) 0.0047(7) -0.0084(8) 0.0008(8)
C29 0.0252(10) 0.0448(13) 0.0356(11) -0.0149(10) -0.0059(9) 0.0119(9)
C30 0.0303(10) 0.0418(12) 0.0238(10) -0.0095(8) 0.0036(8) -0.0035(9)
C31 0.0511(14) 0.0296(11) 0.0391(12) 0.0064(9) -0.0188(11) 0.0117(10)
C32 0.0318(11) 0.0258(10) 0.0421(12) -0.0039(9) -0.0111(9) 0.0112(8)
C33 0.0353(10) 0.0226(9) 0.0208(8) -0.0024(7) -0.0122(8) -0.0012(8)
C34 0.0704(18) 0.0289(11) 0.0420(13) -0.0022(10) -0.0223(13) -0.0201(12)
P1 0.0220(2) 0.0246(2) 0.0223(2) -0.00572(18) -0.00849(18) 0.00382(18)
F1 0.0354(7) 0.0373(7) 0.0297(6) -0.0137(5) -0.0071(5) 0.0033(5)
F2 0.0264(6) 0.0476(8) 0.0376(7) -0.0084(6) -0.0162(5) 0.0062(6)
F3 0.0331(7) 0.0591(9) 0.0371(7) -0.0267(7) -0.0039(6) 0.0016(6)
F4 0.0262(6) 0.0389(7) 0.0509(8) -0.0145(6) -0.0200(6) 0.0067(5)
F5 0.0438(8) 0.0265(6) 0.0439(8) 0.0012(5) -0.0173(6) -0.0017(5)
F6 0.0475(8) 0.0368(7) 0.0379(7) 0.0103(6) -0.0134(6) -0.0057(6)
P2 0.0394(3) 0.0535(4) 0.0334(3) 0.0083(3) -0.0112(3) 0.0010(3)
F7 0.0940(17) 0.148(2) 0.0430(10) 0.0395(13) -0.0011(11) 0.0618(17)
F8 0.115(2) 0.114(2) 0.118(2) -0.0553(17) -0.0835(18) 0.0088(16)
F9 0.0907(14) 0.0407(9) 0.0608(11) -0.0108(8) -0.0486(10) 0.0116(9)
F10 0.0585(11) 0.0439(10) 0.0938(15) 0.0036(10) -0.0028(10) -0.0159(8)
F11 0.0698(14) 0.150(2) 0.0451(11) -0.0031(13) 0.0029(10) 0.0377(15)
F12 0.0392(8) 0.0875(13) 0.0397(9) 0.0083(8) -0.0108(7) -0.0144(8)
N6 0.103(3) 0.076(2) 0.0514(17) -0.0138(16) 0.0064(17) 0.057(2)
C35 0.083(3) 0.075(2) 0.0336(14) -0.0056(15) -0.0023(15) 0.054(2)
C36 0.0444(16) 0.103(3) 0.0316(13) 0.0044(15) -0.0016(12) 0.0231(17)

loop_
_atom_type_symbol
_atom_type_scat_dispersion_real
_atom_type_scat_dispersion_imag
_atom_type_scat_Cromer_Mann_a1
_atom_type_scat_Cromer_Mann_b1
_atom_type_scat_Cromer_Mann_a2
_atom_type_scat_Cromer_Mann_b2
_atom_type_scat_Cromer_Mann_a3
_atom_type_scat_Cromer_Mann_b3
_atom_type_scat_Cromer_Mann_a4
_atom_type_scat_Cromer_Mann_b4
_atom_type_scat_Cromer_Mann_c
_atom_type_scat_source
C 0.0033 0.0016 2.3100 20.8439 1.0200 10.2075 1.5886 0.5687 0.8650 51.6512 0.2156 'International Tables Vol C 4.2.6.8 and 6.1.1.4'
H 0.0000 0.0000 0.4930 10.5109 0.3229 26.1257 0.1402 3.1424 0.0408 57.7998 0.0030 'International Tables Vol C 4.2.6.8 and 6.1.1.4'
N 0.0061 0.0033 12.2126 0.0057 3.1322 9.8933 2.0125 28.9975 1.1663 0.5826 -11.5290 'International Tables Vol C 4.2.6.8 and 6.1.1.4'
F 0.0171 0.0103 3.5392 10.2825 2.6412 4.2944 1.5170 0.2615 1.0243 26.1476 0.2776 'International Tables Vol C 4.2.6.8 and 6.1.1.4'
P 0.1023 0.0942 6.4345 1.9067 4.1791 27.1570 1.7800 0.5260 1.4908 68.1645 1.1149 'International Tables Vol C 4.2.6.8 and 6.1.1.4'
Cl 0.1484 0.1585 11.4604 0.0104 7.1964 1.1662 6.2556 18.5194 1.6455 47.7784 -9.5574 'International Tables Vol C 4.2.6.8 and 6.1.1.4'
Co 0.3494 0.9721 12.2841 4.2791 7.3409 0.2784 4.0034 13.5359 2.3488 71.1692 1.0118 'International Tables Vol C 4.2.6.8 and 6.1.1.4'

loop_
_geom_angle_atom_site_label_1
_geom_angle_atom_site_label_2
_geom_angle_atom_site_label_3
_geom_angle
_geom_angle_publ_flag
Cl1 Co1 N1 91.10(5) yes
Cl1 Co1 N2 87.56(5) yes
N1 Co1 N2 84.05(6) yes
Cl1 Co1 N3 177.97(5) yes
N1 Co1 N3 88.05(6) yes
N2 Co1 N3 94.19(6) yes
Cl1 Co1 N4 94.52(5) yes
N1 Co1 N4 95.51(6) yes
N2 Co1 N4 177.88(6) yes
N3 Co1 N4 83.72(6) yes
Cl1 Co1 N5 92.17(5) yes
N1 Co1 N5 176.08(7) yes
N2 Co1 N5 93.93(6) yes
N3 Co1 N5 88.75(6) yes
N4 Co1 N5 86.38(6) yes
Co1 N1 C1 129.20(12) yes
Co1 N1 C5 112.64(12) yes
C1 N1 C5 118.05(15) yes
Co1 N2 C6 112.75(12) yes
Co1 N2 C10 128.75(13) yes
C6 N2 C10 118.43(15) yes
Co1 N3 C17 129.89(13) yes
Co1 N3 C21 112.37(12) yes
C17 N3 C21 117.72(16) yes
Co1 N4 C22 112.33(12) yes
Co1 N4 C26 129.14(13) yes
C22 N4 C26 117.96(16) yes
Co1 N5 C33 169.57(16) yes
N1 C1 C2 122.92(17) yes
N1 C1 H11 117.6 no
C2 C1 H11 119.4 no
C1 C2 C3 119.62(17) yes
C1 C2 C13 117.47(17) yes
C3 C2 C13 122.85(17) yes
C2 C3 C4 117.90(16) yes
C2 C3 C14 121.20(18) yes
C4 C3 C14 120.86(18) yes
C3 C4 C5 118.09(16) yes
C3 C4 C11 125.33(17) yes
C5 C4 C11 116.58(17) yes
C4 C5 N1 123.28(16) yes
C4 C5 C6 121.31(16) yes
N1 C5 C6 115.42(15) yes
C5 C6 N2 115.07(15) yes
C5 C6 C7 121.60(16) yes
N2 C6 C7 123.33(16) yes
C6 C7 C8 117.71(17) yes
C6 C7 C12 116.70(16) yes
C8 C7 C12 125.59(16) yes
C7 C8 C9 118.28(16) yes
C7 C8 C15 121.18(18) yes
C9 C8 C15 120.53(18) yes
C8 C9 C10 119.58(17) yes
C8 C9 C16 122.84(17) yes
C10 C9 C16 117.57(18) yes
C9 C10 N2 122.65(17) yes
C9 C10 H101 119.3 no
N2 C10 H101 118.0 no
C4 C11 C12 122.09(17) yes
C4 C11 H111 118.7 no
C12 C11 H111 119.2 no
C7 C12 C11 121.66(17) yes
C7 C12 H121 118.9 no
C11 C12 H121 119.5 no
C2 C13 H131 111.4 no
C2 C13 H132 110.3 no
H131 C13 H132 108.4 no
C2 C13 H133 110.1 no
H131 C13 H133 107.8 no
H132 C13 H133 108.7 no
C3 C14 H141 111.6 no
C3 C14 H142 112.2 no
H141 C14 H142 106.0 no
C3 C14 H143 111.6 no
H141 C14 H143 109.0 no
H142 C14 H143 106.0 no
C8 C15 H151 111.9 no
C8 C15 H152 111.0 no
H151 C15 H152 109.1 no
C8 C15 H153 110.2 no
H151 C15 H153 106.7 no
H152 C15 H153 107.7 no
C9 C16 H161 109.7 no
C9 C16 H162 110.0 no
H161 C16 H162 109.2 no
C9 C16 H163 111.0 no
H161 C16 H163 108.6 no
H162 C16 H163 108.3 no
N3 C17 C18 123.48(18) yes
N3 C17 H171 118.1 no
C18 C17 H171 118.4 no
C17 C18 C19 119.30(17) yes
C17 C18 C29 118.59(18) yes
C19 C18 C29 122.11(18) yes
C18 C19 C20 118.26(17) yes
C18 C19 C30 121.80(19) yes
C20 C19 C30 119.94(19) yes
C19 C20 C21 118.06(17) yes
C19 C20 C27 124.70(18) yes
C21 C20 C27 117.24(18) yes
C20 C21 N3 123.17(17) yes
C20 C21 C22 120.97(16) yes
N3 C21 C22 115.81(16) yes
C21 C22 N4 115.73(15) yes
C21 C22 C23 121.13(17) yes
N4 C22 C23 123.12(17) yes
C22 C23 C24 118.15(18) yes
C22 C23 C28 116.96(18) yes
C24 C23 C28 124.85(18) yes
C23 C24 C25 118.02(17) yes
C23 C24 C31 120.7(2) yes
C25 C24 C31 121.17(19) yes
C24 C25 C26 119.95(18) yes
C24 C25 C32 121.25(18) yes
C26 C25 C32 118.79(18) yes
C25 C26 N4 122.63(18) yes
C25 C26 H261 119.2 no
N4 C26 H261 118.2 no
C20 C27 C28 121.77(18) yes
C20 C27 H271 119.7 no
C28 C27 H271 118.5 no
C23 C28 C27 121.86(18) yes
C23 C28 H281 118.6 no
C27 C28 H281 119.6 no
C18 C29 H291 109.5 no
C18 C29 H292 109.4 no
H291 C29 H292 108.9 no
C18 C29 H293 110.2 no
H291 C29 H293 108.7 no
H292 C29 H293 110.1 no
C19 C30 H301 110.1 no
C19 C30 H302 111.6 no
H301 C30 H302 106.9 no
C19 C30 H303 110.0 no
H301 C30 H303 108.7 no
H302 C30 H303 109.4 no
C24 C31 H311 111.1 no
C24 C31 H312 109.7 no
H311 C31 H312 108.7 no
C24 C31 H313 110.0 no
H311 C31 H313 108.8 no
H312 C31 H313 108.5 no
C25 C32 H321 110.0 no
C25 C32 H322 110.0 no
H321 C32 H322 110.0 no
C25 C32 H323 110.3 no
H321 C32 H323 107.0 no
H322 C32 H323 109.5 no
N5 C33 C34 179.3(2) yes
C33 C34 H341 106.5 no
C33 C34 H342 107.8 no
H341 C34 H342 109.6 no
C33 C34 H343 110.6 no
H341 C34 H343 110.9 no
H342 C34 H343 111.3 no
F1 P1 F2 89.68(7) yes
F1 P1 F3 179.32(9) yes
F2 P1 F3 90.09(8) yes
F1 P1 F4 89.70(7) yes
F2 P1 F4 179.24(8) yes
F3 P1 F4 90.53(8) yes
F1 P1 F5 89.48(8) yes
F2 P1 F5 89.36(8) yes
F3 P1 F5 89.88(8) yes
F4 P1 F5 90.20(8) yes
F1 P1 F6 89.87(8) yes
F2 P1 F6 90.43(8) yes
F3 P1 F6 90.77(9) yes
F4 P1 F6 90.00(8) yes
F5 P1 F6 179.31(8) yes
F7 P2 F8 90.30(17) yes
F7 P2 F9 178.89(15) yes
F8 P2 F9 88.66(13) yes
F7 P2 F10 93.17(16) yes
F8 P2 F10 175.09(15) yes
F9 P2 F10 87.84(10) yes
F7 P2 F11 90.45(12) yes
F8 P2 F11 92.53(17) yes
F9 P2 F11 89.99(12) yes
F10 P2 F11 90.92(14) yes
F7 P2 F12 88.23(11) yes
F8 P2 F12 89.49(14) yes
F9 P2 F12 91.36(10) yes
F10 P2 F12 87.15(11) yes
F11 P2 F12 177.60(15) yes
N6 C35 C36 178.4(3) yes
C35 C36 H361 109.3 no
C35 C36 H362 111.2 no
H361 C36 H362 109.1 no
C35 C36 H363 109.8 no
H361 C36 H363 108.3 no
H362 C36 H363 109.1 no

loop_
_geom_bond_atom_site_label_1
_geom_bond_atom_site_label_2
_geom_bond_distance
_geom_bond_publ_flag
Co1 Cl1 2.2284(5) yes
Co1 N1 1.9193(15) yes
Co1 N2 1.9284(15) yes
Co1 N3 1.9528(15) yes
Co1 N4 1.9461(15) yes
Co1 N5 1.9148(16) yes
N1 C1 1.329(2) yes
N1 C5 1.360(2) yes
N2 C6 1.355(2) yes
N2 C10 1.329(2) yes
N3 C17 1.329(2) yes
N3 C21 1.356(2) yes
N4 C22 1.363(2) yes
N4 C26 1.334(2) yes
N5 C33 1.121(3) yes
C1 C2 1.404(3) yes
C1 H11 0.923 no
C2 C3 1.393(3) yes
C2 C13 1.503(3) yes
C3 C4 1.421(3) yes
C3 C14 1.500(3) yes
C4 C5 1.399(2) yes
C4 C11 1.443(3) yes
C5 C6 1.417(2) yes
C6 C7 1.403(2) yes
C7 C8 1.423(3) yes
C7 C12 1.438(3) yes
C8 C9 1.389(3) yes
C8 C15 1.503(3) yes
C9 C10 1.408(2) yes
C9 C16 1.502(3) yes
C10 H101 0.916 no
C11 C12 1.358(3) yes
C11 H111 0.928 no
C12 H121 0.931 no
C13 H131 0.949 no
C13 H132 0.956 no
C13 H133 0.933 no
C14 H141 0.954 no
C14 H142 0.952 no
C14 H143 0.957 no
C15 H151 0.950 no
C15 H152 0.951 no
C15 H153 0.958 no
C16 H161 0.954 no
C16 H162 0.959 no
C16 H163 0.952 no
C17 C18 1.403(3) yes
C17 H171 0.918 no
C18 C19 1.382(3) yes
C18 C29 1.507(3) yes
C19 C20 1.420(3) yes
C19 C30 1.499(3) yes
C20 C21 1.402(3) yes
C20 C27 1.433(3) yes
C21 C22 1.419(3) yes
C22 C23 1.400(2) yes
C23 C24 1.419(3) yes
C23 C28 1.440(3) yes
C24 C25 1.386(3) yes
C24 C31 1.497(3) yes
C25 C26 1.404(3) yes
C25 C32 1.500(3) yes
C26 H261 0.916 no
C27 C28 1.350(3) yes
C27 H271 0.933 no
C28 H281 0.927 no
C29 H291 0.956 no
C29 H292 0.960 no
C29 H293 0.969 no
C30 H301 0.948 no
C30 H302 0.962 no
C30 H303 0.953 no
C31 H311 0.972 no
C31 H312 0.947 no
C31 H313 0.952 no
C32 H321 0.942 no
C32 H322 0.973 no
C32 H323 0.953 no
C33 C34 1.449(3) yes
C34 H341 0.956 no
C34 H342 0.958 no
C34 H343 0.958 no
P1 F1 1.6077(13) yes
P1 F2 1.6025(13) yes
P1 F3 1.5985(14) yes
P1 F4 1.5941(13) yes
P1 F5 1.6036(14) yes
P1 F6 1.5929(15) yes
P2 F7 1.581(2) yes
P2 F8 1.581(2) yes
P2 F9 1.5835(17) yes
P2 F10 1.600(2) yes
P2 F11 1.579(2) yes
P2 F12 1.6053(18) yes
N6 C35 1.175(6) yes
C35 C36 1.418(6) yes
C36 H361 0.968 no
C36 H362 0.986 no
C36 H363 0.971 no
